data_1568072
loop_
_publ_author_name
'Li, Bin'
'Yu, Ying'
'Xin, Mingyang'
'Xu, Jialiang'
'Zhao, Tianzhe'
'Kang, Huimin'
'Xing, Guoxiang'
'Zhao, Peisheng'
'Zhang, Tianyong'
'Jiang, Shuang'

_publ_section_title
;
 Second-order nonlinear optical properties of copper-based hybrid
 organic-inorganic perovskites induced by chiral amines.
;
_journal_issue 4
_journal_name_full Nanoscale
_journal_page_first 1595
_journal_page_last 1601
_journal_paper_doi 10.1039/d2nr05022f
_journal_volume 15
_journal_year 2023
_chemical_absolute_configuration ad
_chemical_formula_moiety 'Cl4 Cu, 2(C12 H14 N)'
_chemical_formula_sum 'C24 H28 Cl4 Cu N2'
_chemical_formula_weight 549.82
_space_group_crystal_system monoclinic
_space_group_IT_number 4
_space_group_name_Hall 'P 2yb'
_space_group_name_H-M_alt 'P 1 21 1'
_atom_sites_solution_hydrogens mixed
_audit_creation_date 2021-12-24
_audit_creation_method
;
Olex2 1.2
(compiled 2018.05.29 svn.r3508 for OlexSys, GUI svn.r5506)
;
_audit_update_record
;
2022-09-09 deposited with the CCDC.	2022-12-04 downloaded from the CCDC.
;
_cell_angle_alpha 90
_cell_angle_beta 94.296(3)
_cell_angle_gamma 90
_cell_formula_units_Z 2
_cell_length_a 12.6402(4)
_cell_length_b 7.1773(2)
_cell_length_c 14.0019(4)
_cell_measurement_reflns_used 14261
_cell_measurement_temperature 199.99(10)
_cell_measurement_theta_max 30.8010
_cell_measurement_theta_min 2.0780
_cell_volume 1266.72(6)
_computing_cell_refinement 'CrysAlisPro 1.171.40.84a (Rigaku OD, 2020)'
_computing_data_collection 'CrysAlisPro 1.171.40.84a (Rigaku OD, 2020)'
_computing_data_reduction 'CrysAlisPro 1.171.40.84a (Rigaku OD, 2020)'
_computing_molecular_graphics 'Olex2 (Dolomanov et al., 2009)'
_computing_publication_material 'Olex2 (Dolomanov et al., 2009)'
_computing_structure_refinement 'ShelXL (Sheldrick, 2015)'
_computing_structure_solution 'SHELXT 2018/2 (Sheldrick, 2018)'
_diffrn_ambient_environment N~2~
_diffrn_ambient_temperature 199.99(10)
_diffrn_detector 'Hybrid Pixel Array Detector'
_diffrn_detector_area_resol_mean 10.0000
_diffrn_detector_type HyPix
_diffrn_measured_fraction_theta_full 0.999
_diffrn_measured_fraction_theta_max 0.862
_diffrn_measurement_details
;
List of Runs (angles in degrees, time in seconds):

  # Type    Start    End  Width  t~exp~   \w     \q     \k     \f   Frames
#--------------------------------------------------------------------------
  1  \w    -13.00  37.00   0.50    1.00    --    4.99 -99.00-120.00  100
  2  \w    -67.00   5.00   0.50    1.00    --    4.99 -19.00 120.00  144
  3  \w    -15.00  53.00   0.50    1.00    --   -6.79  37.00  40.00  136
  4  \w     13.00  66.00   0.50    1.00    --   -6.79  77.00-150.00  106
  5  \w    -22.00  24.00   0.50    1.00    --   -6.79 -99.00-180.00   92
  6  \w    -23.00   2.00   0.50    1.00    --   -6.79 -99.00-120.00   50
  7  \w    -69.00   8.00   0.50    1.00    --   -6.79 -37.00-114.00  154
  8  \w      2.00  27.00   0.50    1.00    --   -6.79 -99.00 120.00   50
;
_diffrn_measurement_device 'four-circle diffractometer'
_diffrn_measurement_device_type 'XtaLAB Synergy, Single source at offset/far, HyPix'
_diffrn_measurement_method '\w scans'
_diffrn_orient_matrix_type 'CrysAlisPro convention (1999,Acta A55,543-557)'
_diffrn_orient_matrix_UB_11 0.0199324000
_diffrn_orient_matrix_UB_12 0.0377524000
_diffrn_orient_matrix_UB_13 0.0446283000
_diffrn_orient_matrix_UB_21 -0.0468226000
_diffrn_orient_matrix_UB_22 -0.0282832000
_diffrn_orient_matrix_UB_23 0.0208056000
_diffrn_orient_matrix_UB_31 0.0239340000
_diffrn_orient_matrix_UB_32 -0.0868459000
_diffrn_orient_matrix_UB_33 0.0126378000
_diffrn_radiation_monochromator mirror
_diffrn_radiation_probe x-ray
_diffrn_radiation_type MoK\a
_diffrn_radiation_wavelength 0.71073
_diffrn_reflns_av_R_equivalents 0.0267
_diffrn_reflns_av_unetI/netI 0.0296
_diffrn_reflns_Laue_measured_fraction_full 0.999
_diffrn_reflns_Laue_measured_fraction_max 0.862
_diffrn_reflns_limit_h_max 17
_diffrn_reflns_limit_h_min -17
_diffrn_reflns_limit_k_max 10
_diffrn_reflns_limit_k_min -9
_diffrn_reflns_limit_l_max 17
_diffrn_reflns_limit_l_min -19
_diffrn_reflns_number 18221
_diffrn_reflns_point_group_measured_fraction_full 1.000
_diffrn_reflns_point_group_measured_fraction_max 0.822
_diffrn_reflns_theta_full 25.242
_diffrn_reflns_theta_max 30.557
_diffrn_reflns_theta_min 2.094
_diffrn_source 'micro-focus sealed X-ray tube'
_diffrn_source_type 'PhotonJet (Mo) X-ray Source'
_exptl_absorpt_coefficient_mu 1.299
_exptl_absorpt_correction_T_max 1.00000
_exptl_absorpt_correction_T_min 0.59914
_exptl_absorpt_correction_type multi-scan
_exptl_absorpt_process_details
;
CrysAlisPro 1.171.40.84a (Rigaku Oxford Diffraction, 2020)
Empirical absorption correction using spherical harmonics,
implemented in SCALE3 ABSPACK scaling algorithm.
;
_exptl_crystal_colour 'clear light yellow'
_exptl_crystal_density_diffrn 1.442
_exptl_crystal_description block
_exptl_crystal_F_000 566
_exptl_crystal_size_max 0.15
_exptl_crystal_size_mid 0.15
_exptl_crystal_size_min 0.15
_refine_diff_density_max 0.981
_refine_diff_density_min -0.766
_refine_diff_density_rms 0.053
_refine_ls_abs_structure_details
;
 Flack x determined using 2612 quotients [(I+)-(I-)]/[(I+)+(I-)]
 (Parsons and Flack (2004), Acta Cryst. A60, s61).
;
_refine_ls_abs_structure_Flack 0.003(4)
_refine_ls_extinction_coef 0.0157(10)
_refine_ls_extinction_expression Fc^*^=kFc[1+0.001xFc^2^\l^3^/sin(2\q)]^-1/4^
_refine_ls_extinction_method SHELXL
_refine_ls_goodness_of_fit_ref 1.033
_refine_ls_hydrogen_treatment mixed
_refine_ls_matrix_type full
_refine_ls_number_parameters 293
_refine_ls_number_reflns 6385
_refine_ls_number_restraints 1
_refine_ls_restrained_S_all 1.033
_refine_ls_R_factor_all 0.0295
_refine_ls_R_factor_gt 0.0277
_refine_ls_shift/su_max 0.000
_refine_ls_shift/su_mean 0.000
_refine_ls_structure_factor_coef Fsqd
_refine_ls_weighting_details 'w=1/[\s^2^(Fo^2^)+(0.0266P)^2^+0.5094P] where P=(Fo^2^+2Fc^2^)/3'
_refine_ls_weighting_scheme calc
_refine_ls_wR_factor_gt 0.0630
_refine_ls_wR_factor_ref 0.0640
_reflns_Friedel_coverage 0.778
_reflns_Friedel_fraction_full 1.000
_reflns_Friedel_fraction_max 0.776
_reflns_number_gt 6128
_reflns_number_total 6385
_reflns_threshold_expression 'I > 2\s(I)'
_cod_data_source_file d2nr05022f2.cif
_cod_data_source_block exp_99
_cod_depositor_comments 'Adding full bibliography for 1568070--1568073.cif.'
_cod_database_code 1568072
_shelxl_version_number 2013-4
_shelx_space_group_comment
;
The symmetry employed for this shelxl refinement is uniquely defined
by the following loop, which should always be used as a source of
symmetry information in preference to the above space-group names.
They are only intended as comments.
;
_diffrn_oxdiff_digest_frames
;
010a3e284f9bd8ecaad654d543899110e10003572c6
;
_reflns_odcompleteness_completeness 99.93
_reflns_odcompleteness_iscentric 1
_reflns_odcompleteness_theta 26.32
_olex2_refinement_description
;
1. Fixed Uiso
 At 1.2 times of:
  All C(H) groups
 At 1.5 times of:
  All C(H,H,H) groups, All N(H,H,H) groups
2.a Ternary CH refined with riding coordinates:
 C17(H17), C30(H30)
2.b Aromatic/amide H refined with riding coordinates:
 C9(H9), C22(H22), C29(H29), C28(H28), C16(H16), C15(H15), C10(H10), C11(H11),
 C23(H23), C12(H12), C25(H25), C24(H24), C27(H27), C14(H14)
2.c Idealised Me refined as rotating group:
 N19(H19A,H19B,H19C), N32(H32A,H32B,H32C), C31(H31A,H31B,H31C)
;
_olex2_submission_special_instructions 'No special instructions were received'
_oxdiff_exptl_absorpt_empirical_details
;
Empirical correction (ABSPACK) includes:
- Absorption correction using spherical harmonics
- Frame scaling
;
_oxdiff_exptl_absorpt_empirical_full_max 1.536
_oxdiff_exptl_absorpt_empirical_full_min 0.615

loop_
_space_group_symop_operation_xyz
'x, y, z'
'-x, y+1/2, -z'

loop_
_atom_site_label
_atom_site_type_symbol
_atom_site_fract_x
_atom_site_fract_y
_atom_site_fract_z
_atom_site_U_iso_or_equiv
_atom_site_adp_type
_atom_site_occupancy
_atom_site_site_symmetry_order
_atom_site_calc_flag
_atom_site_refinement_flags_posn
_atom_site_refinement_flags_adp
_atom_site_refinement_flags_occupancy
_atom_site_disorder_assembly
_atom_site_disorder_group
Cu1 Cu 0.24703(2) 0.90703(4) 0.48916(2) 0.02303(9) Uani 1 1 d . . . . .
Cl3 Cl 0.34113(5) 1.11104(9) 0.40635(5) 0.02650(14) Uani 1 1 d . . . . .
Cl2 Cl 0.34657(6) 0.65341(9) 0.46260(5) 0.03024(16) Uani 1 1 d . . . . .
Cl5 Cl 0.20443(6) 1.11547(10) 0.59867(5) 0.02989(15) Uani 1 1 d . . . . .
Cl4 Cl 0.08858(7) 0.76667(14) 0.47733(9) 0.0579(3) Uani 1 1 d . . . . .
N19 N 0.56586(19) 0.8263(3) 0.39746(16) 0.0247(5) Uani 1 1 d . . . . .
H19A H 0.6292 0.7716 0.4009 0.037 Uiso 1 1 calc GR . . . .
H19B H 0.5219 0.7608 0.4312 0.037 Uiso 1 1 calc GR . . . .
H19C H 0.5721 0.9412 0.4211 0.037 Uiso 1 1 calc GR . . . .
N32 N 0.11886(19) 0.3584(3) 0.40437(17) 0.0278(5) Uani 1 1 d . . . . .
H32A H 0.1268 0.4749 0.4255 0.042 Uiso 1 1 calc GR . . . .
H32B H 0.1823 0.3092 0.3966 0.042 Uiso 1 1 calc GR . . . .
H32C H 0.0863 0.2912 0.4468 0.042 Uiso 1 1 calc GR . . . .
C8 C 0.5113(2) 1.1014(4) 0.17377(18) 0.0217(5) Uani 1 1 d . . . . .
C21 C 0.0292(2) 0.6090(4) 0.18070(18) 0.0221(5) Uani 1 1 d . . . . .
C17 C 0.5226(2) 0.8351(4) 0.29487(19) 0.0214(5) Uani 1 1 d . . . . .
H17 H 0.4462 0.8594 0.2934 0.026 Uiso 1 1 calc R . . . .
C7 C 0.5737(2) 0.9909(4) 0.24274(19) 0.0219(5) Uani 1 1 d . . . . .
C9 C 0.3994(2) 1.0857(4) 0.15792(19) 0.0252(5) Uani 1 1 d . . . . .
H9 H 0.3631 1.0019 0.1942 0.030 Uiso 1 1 calc R . . . .
C30 C 0.0535(2) 0.3581(4) 0.3104(2) 0.0255(6) Uani 1 1 d . . . . .
H30 H -0.0187 0.3976 0.3218 0.031 Uiso 1 1 calc R . . . .
C22 C -0.0835(2) 0.6054(4) 0.1817(2) 0.0274(6) Uani 1 1 d . . . . .
H22 H -0.1150 0.5261 0.2238 0.033 Uiso 1 1 calc R . . . .
C20 C 0.0984(2) 0.4946(4) 0.2419(2) 0.0232(5) Uani 1 1 d . . . . .
C18 C 0.5390(3) 0.6461(4) 0.2493(2) 0.0298(6) Uani 1 1 d . . . . .
H18A H 0.612(3) 0.616(6) 0.253(3) 0.045 Uiso 1 1 d R . . . .
H18B H 0.520(3) 0.656(6) 0.184(3) 0.045 Uiso 1 1 d R . . . .
H18C H 0.500(3) 0.542(6) 0.279(3) 0.045 Uiso 1 1 d R . . . .
C29 C 0.2061(2) 0.5056(4) 0.2341(2) 0.0311(6) Uani 1 1 d . . . . .
H29 H 0.2512 0.4301 0.2727 0.037 Uiso 1 1 calc R . . . .
C28 C 0.2495(2) 0.6279(5) 0.1695(2) 0.0346(7) Uani 1 1 d . . . . .
H28 H 0.3227 0.6331 0.1662 0.041 Uiso 1 1 calc R . . . .
C16 C 0.6814(2) 1.0213(4) 0.2558(2) 0.0324(7) Uani 1 1 d . . . . .
H16 H 0.7218 0.9503 0.3005 0.039 Uiso 1 1 calc R . . . .
C31 C 0.0486(3) 0.1608(5) 0.2716(3) 0.0420(8) Uani 1 1 d . . . . .
H31A H 0.1191 0.1180 0.2625 0.063 Uiso 1 1 calc GR . . . .
H31B H 0.0069 0.1588 0.2115 0.063 Uiso 1 1 calc GR . . . .
H31C H 0.0168 0.0808 0.3163 0.063 Uiso 1 1 calc GR . . . .
C15 C 0.7314(2) 1.1580(5) 0.2027(2) 0.0375(7) Uani 1 1 d . . . . .
H15 H 0.8040 1.1781 0.2140 0.045 Uiso 1 1 calc R . . . .
C10 C 0.3441(2) 1.1921(4) 0.0901(2) 0.0301(6) Uani 1 1 d . . . . .
H10 H 0.2708 1.1802 0.0810 0.036 Uiso 1 1 calc R . . . .
C11 C 0.3969(3) 1.3189(4) 0.0340(2) 0.0334(7) Uani 1 1 d . . . . .
H11 H 0.3587 1.3886 -0.0129 0.040 Uiso 1 1 calc R . . . .
C26 C 0.0739(2) 0.7320(4) 0.1151(2) 0.0256(6) Uani 1 1 d . . . . .
C23 C -0.1459(2) 0.7171(4) 0.1216(2) 0.0327(7) Uani 1 1 d . . . . .
H23 H -0.2193 0.7126 0.1233 0.039 Uiso 1 1 calc R . . . .
C13 C 0.5639(2) 1.2345(4) 0.11835(19) 0.0254(6) Uani 1 1 d . . . . .
C12 C 0.5039(3) 1.3398(4) 0.0481(2) 0.0310(6) Uani 1 1 d . . . . .
H12 H 0.5382 1.4249 0.0110 0.037 Uiso 1 1 calc R . . . .
C25 C 0.0068(3) 0.8450(4) 0.0537(2) 0.0333(7) Uani 1 1 d . . . . .
H25 H 0.0363 0.9246 0.0106 0.040 Uiso 1 1 calc R . . . .
C24 C -0.1007(3) 0.8383(5) 0.0573(2) 0.0362(7) Uani 1 1 d . . . . .
H24 H -0.1440 0.9140 0.0172 0.043 Uiso 1 1 calc R . . . .
C27 C 0.1853(3) 0.7395(5) 0.1112(2) 0.0326(7) Uani 1 1 d . . . . .
H27 H 0.2150 0.8207 0.0689 0.039 Uiso 1 1 calc R . . . .
C14 C 0.6748(3) 1.2607(4) 0.1353(2) 0.0335(7) Uani 1 1 d . . . . .
H14 H 0.7090 1.3489 0.0999 0.040 Uiso 1 1 calc R . . . .

loop_
_atom_site_aniso_label
_atom_site_aniso_U_11
_atom_site_aniso_U_22
_atom_site_aniso_U_33
_atom_site_aniso_U_23
_atom_site_aniso_U_13
_atom_site_aniso_U_12
Cu1 0.02072(15) 0.02122(16) 0.02763(17) -0.00161(15) 0.00509(12) -0.00017(13)
Cl3 0.0310(3) 0.0224(3) 0.0272(3) 0.0013(2) 0.0094(3) 0.0015(3)
Cl2 0.0279(3) 0.0229(3) 0.0404(4) 0.0063(3) 0.0060(3) 0.0056(2)
Cl5 0.0295(3) 0.0348(4) 0.0262(3) -0.0080(3) 0.0080(3) -0.0048(3)
Cl4 0.0288(4) 0.0482(5) 0.0998(8) -0.0376(5) 0.0255(5) -0.0145(4)
N19 0.0304(12) 0.0244(11) 0.0197(11) 0.0008(9) 0.0036(9) -0.0003(9)
N32 0.0307(12) 0.0283(13) 0.0244(12) 0.0028(9) 0.0026(10) 0.0022(9)
C8 0.0279(13) 0.0201(12) 0.0176(11) -0.0031(9) 0.0042(10) 0.0007(11)
C21 0.0242(12) 0.0218(12) 0.0204(12) -0.0023(10) 0.0026(10) 0.0000(11)
C17 0.0212(12) 0.0228(12) 0.0202(12) 0.0012(9) 0.0011(10) 0.0021(10)
C7 0.0238(13) 0.0230(12) 0.0195(12) 0.0001(10) 0.0053(10) 0.0010(10)
C9 0.0274(13) 0.0269(13) 0.0214(12) -0.0004(10) 0.0027(10) 0.0007(11)
C30 0.0211(12) 0.0296(15) 0.0254(13) 0.0051(10) -0.0007(10) 0.0010(10)
C22 0.0244(13) 0.0333(14) 0.0250(13) 0.0013(11) 0.0038(10) 0.0005(12)
C20 0.0220(13) 0.0243(12) 0.0232(13) -0.0025(10) 0.0016(10) 0.0008(10)
C18 0.0315(15) 0.0272(15) 0.0303(15) -0.0073(12) 0.0006(12) -0.0020(12)
C29 0.0232(14) 0.0353(16) 0.0343(16) 0.0005(12) 0.0001(12) -0.0006(12)
C28 0.0206(13) 0.0446(19) 0.0389(16) -0.0014(14) 0.0049(12) -0.0063(13)
C16 0.0232(14) 0.0350(16) 0.0388(17) 0.0077(13) 0.0013(12) -0.0001(12)
C31 0.049(2) 0.0316(16) 0.0442(19) -0.0015(14) -0.0065(15) -0.0101(15)
C15 0.0242(14) 0.0407(17) 0.0481(19) 0.0076(15) 0.0046(13) -0.0056(13)
C10 0.0313(15) 0.0297(15) 0.0285(15) 0.0014(12) -0.0017(12) 0.0032(12)
C11 0.0468(19) 0.0275(15) 0.0248(14) 0.0049(12) -0.0051(13) 0.0040(13)
C26 0.0288(14) 0.0267(13) 0.0211(13) -0.0016(10) 0.0015(11) -0.0045(11)
C23 0.0269(15) 0.0368(16) 0.0338(16) 0.0033(13) -0.0015(12) 0.0057(12)
C13 0.0342(15) 0.0221(13) 0.0207(13) -0.0027(10) 0.0075(11) -0.0027(11)
C12 0.0494(18) 0.0237(13) 0.0206(13) 0.0024(10) 0.0064(13) -0.0018(12)
C25 0.0421(17) 0.0312(15) 0.0261(15) 0.0069(11) -0.0004(13) -0.0057(12)
C24 0.0391(17) 0.0335(16) 0.0346(17) 0.0078(13) -0.0072(14) 0.0024(13)
C27 0.0320(15) 0.0370(16) 0.0296(15) -0.0003(12) 0.0063(12) -0.0114(13)
C14 0.0351(16) 0.0305(15) 0.0361(17) 0.0007(12) 0.0109(13) -0.0083(13)

loop_
_atom_type_symbol
_atom_type_description
_atom_type_scat_dispersion_real
_atom_type_scat_dispersion_imag
_atom_type_scat_source
C C 0.0033 0.0016 'International Tables Vol C Tables 4.2.6.8 and 6.1.1.4'
H H 0.0000 0.0000 'International Tables Vol C Tables 4.2.6.8 and 6.1.1.4'
Cl Cl 0.1484 0.1585 'International Tables Vol C Tables 4.2.6.8 and 6.1.1.4'
Cu Cu 0.3201 1.2651 'International Tables Vol C Tables 4.2.6.8 and 6.1.1.4'
N N 0.0061 0.0033 'International Tables Vol C Tables 4.2.6.8 and 6.1.1.4'

loop_
_geom_angle_atom_site_label_1
_geom_angle_atom_site_label_2
_geom_angle_atom_site_label_3
_geom_angle
_geom_angle_site_symmetry_1
_geom_angle_site_symmetry_3
_geom_angle_publ_flag
Cl2 Cu1 Cl3 96.69(3) . . ?
Cl5 Cu1 Cl3 94.67(3) . . ?
Cl5 Cu1 Cl2 144.82(3) . . ?
Cl5 Cu1 Cl4 95.27(3) . . ?
Cl4 Cu1 Cl3 139.14(4) . . ?
Cl4 Cu1 Cl2 97.56(3) . . ?
H19A N19 H19B 109.5 . . ?
H19A N19 H19C 109.5 . . ?
H19B N19 H19C 109.5 . . ?
C17 N19 H19A 109.5 . . ?
C17 N19 H19B 109.5 . . ?
C17 N19 H19C 109.5 . . ?
H32A N32 H32B 109.5 . . ?
H32A N32 H32C 109.5 . . ?
H32B N32 H32C 109.5 . . ?
C30 N32 H32A 109.5 . . ?
C30 N32 H32B 109.5 . . ?
C30 N32 H32C 109.5 . . ?
C9 C8 C7 123.4(2) . . ?
C9 C8 C13 117.9(2) . . ?
C13 C8 C7 118.7(3) . . ?
C22 C21 C20 123.2(2) . . ?
C26 C21 C22 117.7(2) . . ?
C26 C21 C20 119.1(2) . . ?
N19 C17 H17 108.4 . . ?
N19 C17 C7 110.9(2) . . ?
N19 C17 C18 108.2(2) . . ?
C7 C17 H17 108.4 . . ?
C7 C17 C18 112.5(2) . . ?
C18 C17 H17 108.4 . . ?
C8 C7 C17 120.1(2) . . ?
C16 C7 C8 119.2(3) . . ?
C16 C7 C17 120.6(2) . . ?
C8 C9 H9 119.5 . . ?
C10 C9 C8 121.0(3) . . ?
C10 C9 H9 119.5 . . ?
N32 C30 H30 108.3 . . ?
N32 C30 C20 110.3(2) . . ?
N32 C30 C31 108.7(2) . . ?
C20 C30 H30 108.3 . . ?
C20 C30 C31 112.7(3) . . ?
C31 C30 H30 108.3 . . ?
C21 C22 H22 119.6 . . ?
C23 C22 C21 120.8(3) . . ?
C23 C22 H22 119.6 . . ?
C21 C20 C30 120.6(2) . . ?
C29 C20 C21 118.8(3) . . ?
C29 C20 C30 120.6(3) . . ?
C17 C18 H18A 110(2) . . ?
C17 C18 H18B 108(3) . . ?
C17 C18 H18C 114(2) . . ?
H18A C18 H18B 105(3) . . ?
H18A C18 H18C 108(3) . . ?
H18B C18 H18C 111(3) . . ?
C20 C29 H29 119.2 . . ?
C20 C29 C28 121.7(3) . . ?
C28 C29 H29 119.2 . . ?
C29 C28 H28 119.7 . . ?
C27 C28 C29 120.5(3) . . ?
C27 C28 H28 119.7 . . ?
C7 C16 H16 119.4 . . ?
C7 C16 C15 121.2(3) . . ?
C15 C16 H16 119.4 . . ?
C30 C31 H31A 109.5 . . ?
C30 C31 H31B 109.5 . . ?
C30 C31 H31C 109.5 . . ?
H31A C31 H31B 109.5 . . ?
H31A C31 H31C 109.5 . . ?
H31B C31 H31C 109.5 . . ?
C16 C15 H15 119.7 . . ?
C14 C15 C16 120.7(3) . . ?
C14 C15 H15 119.7 . . ?
C9 C10 H10 119.6 . . ?
C9 C10 C11 120.7(3) . . ?
C11 C10 H10 119.6 . . ?
C10 C11 H11 120.0 . . ?
C12 C11 C10 119.9(3) . . ?
C12 C11 H11 120.0 . . ?
C25 C26 C21 119.9(3) . . ?
C27 C26 C21 119.6(3) . . ?
C27 C26 C25 120.6(3) . . ?
C22 C23 H23 119.5 . . ?
C22 C23 C24 120.9(3) . . ?
C24 C23 H23 119.5 . . ?
C12 C13 C8 119.3(3) . . ?
C12 C13 C14 121.2(3) . . ?
C14 C13 C8 119.6(3) . . ?
C11 C12 C13 121.2(3) . . ?
C11 C12 H12 119.4 . . ?
C13 C12 H12 119.4 . . ?
C26 C25 H25 119.6 . . ?
C24 C25 C26 120.7(3) . . ?
C24 C25 H25 119.6 . . ?
C23 C24 H24 120.0 . . ?
C25 C24 C23 120.0(3) . . ?
C25 C24 H24 120.0 . . ?
C28 C27 C26 120.3(3) . . ?
C28 C27 H27 119.9 . . ?
C26 C27 H27 119.9 . . ?
C15 C14 C13 120.5(3) . . ?
C15 C14 H14 119.8 . . ?
C13 C14 H14 119.8 . . ?

loop_
_geom_bond_atom_site_label_1
_geom_bond_atom_site_label_2
_geom_bond_distance
_geom_bond_site_symmetry_2
_geom_bond_publ_flag
Cu1 Cl3 2.2605(7) . ?
Cu1 Cl2 2.2594(7) . ?
Cu1 Cl5 2.2367(7) . ?
Cu1 Cl4 2.2370(9) . ?
N19 H19A 0.8900 . ?
N19 H19B 0.8900 . ?
N19 H19C 0.8900 . ?
N19 C17 1.500(3) . ?
N32 H32A 0.8900 . ?
N32 H32B 0.8900 . ?
N32 H32C 0.8900 . ?
N32 C30 1.501(3) . ?
C8 C7 1.439(4) . ?
C8 C9 1.420(4) . ?
C8 C13 1.426(4) . ?
C21 C22 1.426(4) . ?
C21 C20 1.436(4) . ?
C21 C26 1.422(4) . ?
C17 H17 0.9800 . ?
C17 C7 1.507(4) . ?
C17 C18 1.520(4) . ?
C7 C16 1.377(4) . ?
C9 H9 0.9300 . ?
C9 C10 1.369(4) . ?
C30 H30 0.9800 . ?
C30 C20 1.510(4) . ?
C30 C31 1.516(4) . ?
C22 H22 0.9300 . ?
C22 C23 1.370(4) . ?
C20 C29 1.376(4) . ?
C18 H18A 0.94(4) . ?
C18 H18B 0.93(4) . ?
C18 H18C 1.00(4) . ?
C29 H29 0.9300 . ?
C29 C28 1.402(5) . ?
C28 H28 0.9300 . ?
C28 C27 1.366(5) . ?
C16 H16 0.9300 . ?
C16 C15 1.409(4) . ?
C31 H31A 0.9600 . ?
C31 H31B 0.9600 . ?
C31 H31C 0.9600 . ?
C15 H15 0.9300 . ?
C15 C14 1.360(5) . ?
C10 H10 0.9300 . ?
C10 C11 1.403(4) . ?
C11 H11 0.9300 . ?
C11 C12 1.360(5) . ?
C26 C25 1.416(4) . ?
C26 C27 1.414(4) . ?
C23 H23 0.9300 . ?
C23 C24 1.404(5) . ?
C13 C12 1.415(4) . ?
C13 C14 1.417(4) . ?
C12 H12 0.9300 . ?
C25 H25 0.9300 . ?
C25 C24 1.364(5) . ?
C24 H24 0.9300 . ?
C27 H27 0.9300 . ?
C14 H14 0.9300 . ?

loop_
_geom_torsion_atom_site_label_1
_geom_torsion_atom_site_label_2
_geom_torsion_atom_site_label_3
_geom_torsion_atom_site_label_4
_geom_torsion
_geom_torsion_site_symmetry_1
_geom_torsion_site_symmetry_2
_geom_torsion_site_symmetry_3
_geom_torsion_site_symmetry_4
_geom_torsion_publ_flag
N19 C17 C7 C8 -141.2(2) . . . . ?
N19 C17 C7 C16 43.0(4) . . . . ?
N32 C30 C20 C21 -139.8(2) . . . . ?
N32 C30 C20 C29 43.1(4) . . . . ?
C8 C7 C16 C15 -0.2(5) . . . . ?
C8 C9 C10 C11 0.4(4) . . . . ?
C8 C13 C12 C11 1.3(4) . . . . ?
C8 C13 C14 C15 1.0(5) . . . . ?
C21 C22 C23 C24 0.0(5) . . . . ?
C21 C20 C29 C28 1.2(4) . . . . ?
C21 C26 C25 C24 0.5(5) . . . . ?
C21 C26 C27 C28 0.7(5) . . . . ?
C17 C7 C16 C15 175.6(3) . . . . ?
C7 C8 C9 C10 -178.8(3) . . . . ?
C7 C8 C13 C12 178.0(2) . . . . ?
C7 C8 C13 C14 -2.8(4) . . . . ?
C7 C16 C15 C14 -1.6(5) . . . . ?
C9 C8 C7 C17 6.8(4) . . . . ?
C9 C8 C7 C16 -177.4(3) . . . . ?
C9 C8 C13 C12 -2.2(4) . . . . ?
C9 C8 C13 C14 177.0(3) . . . . ?
C9 C10 C11 C12 -1.4(5) . . . . ?
C30 C20 C29 C28 178.4(3) . . . . ?
C22 C21 C20 C30 1.5(4) . . . . ?
C22 C21 C20 C29 178.7(3) . . . . ?
C22 C21 C26 C25 -0.1(4) . . . . ?
C22 C21 C26 C27 -179.7(3) . . . . ?
C22 C23 C24 C25 0.4(5) . . . . ?
C20 C21 C22 C23 -179.8(3) . . . . ?
C20 C21 C26 C25 179.6(3) . . . . ?
C20 C21 C26 C27 0.0(4) . . . . ?
C20 C29 C28 C27 -0.6(5) . . . . ?
C18 C17 C7 C8 97.5(3) . . . . ?
C18 C17 C7 C16 -78.3(3) . . . . ?
C29 C28 C27 C26 -0.4(5) . . . . ?
C16 C15 C14 C13 1.2(5) . . . . ?
C31 C30 C20 C21 98.5(3) . . . . ?
C31 C30 C20 C29 -78.6(3) . . . . ?
C10 C11 C12 C13 0.5(5) . . . . ?
C26 C21 C22 C23 -0.1(4) . . . . ?
C26 C21 C20 C30 -178.1(2) . . . . ?
C26 C21 C20 C29 -0.9(4) . . . . ?
C26 C25 C24 C23 -0.7(5) . . . . ?
C13 C8 C7 C17 -173.4(2) . . . . ?
C13 C8 C7 C16 2.4(4) . . . . ?
C13 C8 C9 C10 1.4(4) . . . . ?
C12 C13 C14 C15 -179.8(3) . . . . ?
C25 C26 C27 C28 -178.9(3) . . . . ?
C27 C26 C25 C24 -179.9(3) . . . . ?
C14 C13 C12 C11 -177.9(3) . . . . ?
